data_9017405
loop_
_publ_author_name
'Gasperin, M.'

_publ_section_title
;
 Synthese et identification de deux oxydes doubles de tantale et d'etain
;
_journal_name_full 'Comptes Rendus Hebdomadaires des Seances de l'Academie des Sciences'
_journal_page_first 2340
_journal_page_last 2342
_journal_volume 240
_journal_year 1955
_chemical_compound_source Synthetic
_chemical_formula_sum 'O9 Sn Ta'
_space_group_IT_number 221
_space_group_name_Hall '-P 4 2 3'
_space_group_name_H-M_alt 'P m -3 m'
_symmetry_space_group_name_H-M 'P m -3 m'
_cell_angle_alpha 90
_cell_angle_beta 90
_cell_angle_gamma 90
_cell_length_a 3.880
_cell_length_b 3.880
_cell_length_c 3.880
_cell_formula_units_Z 1
_cell_volume 58.411
_database_code_amcsd 0012245
_exptl_crystal_density_diffrn 12.612
_cod_data_source_file inputs/fixed/downloads/14/14629.cif
_cod_data_source_block 14629
_cod_original_sg_symbol_H-M 'P m 3 m'
_cod_original_formula_sum 'Sn Ta O9'
_cod_database_code 9017405
_amcsd_formula_title SnTaO3

loop_
_space_group_symop_operation_xyz
x,y,z
z,-x,y
-y,z,-x
x,-y,z
-z,x,-y
y,-z,x
-x,y,-z
x,-z,-y
-z,y,x
y,-x,-z
-x,z,y
z,-y,-x
-y,x,z
x,z,y
-z,-y,-x
y,x,z
-x,-z,-y
z,y,x
-y,-x,-z
z,x,-y
-y,-z,x
x,y,-z
-z,-x,y
y,z,-x
-x,-y,z
-z,x,y
y,-z,-x
-x,y,z
z,-x,-y
-y,z,x
x,-y,-z
-x,z,-y
z,-y,x
-y,x,-z
x,-z,y
-z,y,-x
y,-x,z
-x,-z,y
z,y,-x
-y,-x,z
x,z,-y
-z,-y,x
y,x,-z
-z,-x,-y
y,z,x
-x,-y,-z
z,x,y
-y,-z,-x

loop_
_atom_site_label
_atom_site_fract_x
_atom_site_fract_y
_atom_site_fract_z
Sn 0.00000 0.00000 0.00000
Ta 0.50000 0.50000 0.50000
O1 0.00000 0.50000 0.50000
O2 0.50000 0.00000 0.50000
O3 0.50000 0.50000 0.00000

loop_
_cod_related_entry_id
_cod_related_entry_database
_cod_related_entry_code
1 AMCSD 0012245
